data_7239947
loop_
_publ_author_name
'Svensson, Fredric G.'
'Daniel, Geoffrey'
'Tai, Cheuk-Wai'
'Seisenbaeva, Gulaim A.'
'Kessler, Vadim G.'

_publ_section_title
;
 Titanium phosphonate oxo-alkoxide &#x201C;clusters&#x201D;: solution
 stability and facile hydrolytic transformation into nano titania
;
_journal_issue 12
_journal_name_full 'RSC Advances'
_journal_page_first 6873
_journal_page_last 6883
_journal_paper_doi 10.1039/C9RA10691J
_journal_volume 10
_journal_year 2020
_chemical_formula_sum 'C52 H128 O36 P2 Ti10'
_chemical_formula_weight 1870.48
_space_group_IT_number 2
_space_group_name_Hall '-P 1'
_space_group_name_H-M_alt 'P -1'
_symmetry_cell_setting triclinic
_symmetry_space_group_name_H-M 'P -1'
_atom_sites_solution_hydrogens geom
_atom_sites_solution_primary direct
_atom_sites_solution_secondary difmap
_audit_creation_method SHELXL-97
_audit_update_record
;
2018-10-12 deposited with the CCDC.	2020-02-10 downloaded from the CCDC.
;
_cell_angle_alpha 94.311(12)
_cell_angle_beta 105.875(10)
_cell_angle_gamma 111.946(10)
_cell_formula_units_Z 1
_cell_length_a 11.667(5)
_cell_length_b 12.635(7)
_cell_length_c 17.668(9)
_cell_measurement_reflns_used 2960
_cell_measurement_temperature 296(2)
_cell_measurement_theta_max 16.61
_cell_measurement_theta_min 2.35
_cell_volume 2277(2)
_computing_cell_refinement 'Bruker SAINT'
_computing_data_collection 'Bruker APEX2'
_computing_data_reduction 'Bruker SAINT'
_computing_molecular_graphics 'Bruker SHELXTL'
_computing_publication_material 'Bruker SHELXTL'
_computing_structure_refinement 'SHELXL-97 (Sheldrick, 2008)'
_computing_structure_solution 'SHELXS-97 (Sheldrick, 2008)'
_diffrn_ambient_temperature 296(2)
_diffrn_measured_fraction_theta_full 0.997
_diffrn_measured_fraction_theta_max 0.997
_diffrn_measurement_device_type 'Bruker SMART APEX-II CCD'
_diffrn_measurement_method 'Omega scan'
_diffrn_radiation_monochromator graphite
_diffrn_radiation_source 'fine-focus sealed tube'
_diffrn_radiation_type MoK\a
_diffrn_radiation_wavelength 0.71073
_diffrn_reflns_av_R_equivalents 0.0422
_diffrn_reflns_av_sigmaI/netI 0.0312
_diffrn_reflns_limit_h_max 13
_diffrn_reflns_limit_h_min -13
_diffrn_reflns_limit_k_max 15
_diffrn_reflns_limit_k_min -15
_diffrn_reflns_limit_l_max 21
_diffrn_reflns_limit_l_min -21
_diffrn_reflns_number 50732
_diffrn_reflns_theta_full 25.02
_diffrn_reflns_theta_max 25.02
_diffrn_reflns_theta_min 1.22
_exptl_absorpt_coefficient_mu 0.934
_exptl_absorpt_correction_T_max 0.9124
_exptl_absorpt_correction_T_min 0.7800
_exptl_absorpt_correction_type empirical
_exptl_absorpt_process_details 'Bruker SADABS'
_exptl_crystal_colour colorless
_exptl_crystal_density_diffrn 1.364
_exptl_crystal_density_meas ?
_exptl_crystal_density_method 'not measured'
_exptl_crystal_description block
_exptl_crystal_F_000 978
_exptl_crystal_size_max 0.28
_exptl_crystal_size_mid 0.14
_exptl_crystal_size_min 0.10
_refine_diff_density_max 0.724
_refine_diff_density_min -0.453
_refine_diff_density_rms 0.092
_refine_ls_extinction_method none
_refine_ls_goodness_of_fit_ref 0.974
_refine_ls_hydrogen_treatment mixed
_refine_ls_matrix_type full
_refine_ls_number_parameters 451
_refine_ls_number_reflns 7996
_refine_ls_number_restraints 50
_refine_ls_restrained_S_all 1.000
_refine_ls_R_factor_all 0.1143
_refine_ls_R_factor_gt 0.0804
_refine_ls_shift/su_max 0.001
_refine_ls_shift/su_mean 0.000
_refine_ls_structure_factor_coef Fsqd
_refine_ls_weighting_details 'calc w=1/[\s^2^(Fo^2^)+(0.0944P)^2^+6.3754P] where P=(Fo^2^+2Fc^2^)/3'
_refine_ls_weighting_scheme calc
_refine_ls_wR_factor_gt 0.2055
_refine_ls_wR_factor_ref 0.2262
_reflns_number_gt 5468
_reflns_number_total 7996
_reflns_threshold_expression >2sigma(I)
_cod_data_source_file c9ra10691j2.cif
_cod_data_source_block titbpp1to1_26juna_0m
_cod_depositor_comments
;
The following automatic conversions were performed:

data item '_exptl_absorpt_correction_type' value 'Empirical' was
changed to 'empirical' in accordance with the
/home/data/users/saulius/crontab/automatic-downloads/rss-feeds/RSC/lib/dictionaries/cif_core.dic
dictionary named 'cif_core.dic' version 2.4.2 last updated on
2011-04-26.

data item '_symmetry_cell_setting' value 'Triclinic' was changed to
'triclinic' in accordance with the
/home/data/users/saulius/crontab/automatic-downloads/rss-feeds/RSC/lib/dictionaries/cif_core.dic
dictionary named 'cif_core.dic' version 2.4.2 last updated on
2011-04-26.

data item '_exptl_crystal_density_meas' value 'not measured' was
changed to '?' -- the value is perceived as not measured.

Automatic conversion script
Id: cif_fix_values 7556 2019-12-06 15:28:31Z antanas 

 Adding full bibliography for 7239942--7239948.cif.
;
_cod_original_sg_symbol_H-M P-1
_cod_database_code 7239947

loop_
_symmetry_equiv_pos_as_xyz
'x, y, z'
'-x, -y, -z'

loop_
_atom_site_label
_atom_site_type_symbol
_atom_site_fract_x
_atom_site_fract_y
_atom_site_fract_z
_atom_site_U_iso_or_equiv
_atom_site_adp_type
_atom_site_occupancy
_atom_site_symmetry_multiplicity
_atom_site_calc_flag
_atom_site_refinement_flags
_atom_site_disorder_assembly
_atom_site_disorder_group
Ti1 Ti 0.12605(12) 0.41534(10) 0.30137(7) 0.0745(4) Uani 1 1 d . . .
Ti2 Ti -0.06975(12) 0.42758(10) 0.40896(7) 0.0725(4) Uani 1 1 d . . .
Ti3 Ti -0.20276(13) 0.17439(10) 0.27784(7) 0.0789(4) Uani 1 1 d . . .
Ti4 Ti -0.06351(14) 0.22189(11) 0.14215(7) 0.0845(4) Uani 1 1 d . . .
Ti5 Ti -0.15238(14) 0.41162(11) 0.21565(7) 0.0819(4) Uani 1 1 d . . .
P6 P 0.0604(2) 0.15104(16) 0.29507(11) 0.0810(5) Uani 1 1 d . . .
O1 O -0.0626(4) 0.3005(3) 0.2463(2) 0.0694(10) Uani 1 1 d . . .
O15 O 0.0874(4) 0.4538(4) 0.3909(2) 0.0748(11) Uani 1 1 d . . .
O16 O 0.0395(5) 0.5112(4) 0.2407(3) 0.0833(12) Uani 1 1 d D . .
O17 O -0.0131(4) 0.5846(4) 0.4758(2) 0.0748(11) Uani 1 1 d D . .
O3 O 0.0286(5) 0.1312(4) 0.2040(3) 0.0867(13) Uani 1 1 d . . .
O14 O -0.1426(4) 0.4684(4) 0.3153(3) 0.0799(12) Uani 1 1 d . . .
O8 O 0.1547(4) 0.2783(4) 0.3334(3) 0.0791(12) Uani 1 1 d . . .
O4 O -0.0661(5) 0.1157(4) 0.3160(3) 0.0804(12) Uani 1 1 d . . .
O11 O -0.1597(4) 0.2688(4) 0.3717(2) 0.0781(12) Uani 1 1 d . . .
O10 O 0.1123(5) 0.3496(4) 0.1822(3) 0.0860(13) Uani 1 1 d . . .
O5 O -0.2981(5) 0.2640(4) 0.2154(3) 0.0879(13) Uani 1 1 d . . .
O2 O -0.1470(5) 0.3274(5) 0.1080(3) 0.0948(15) Uani 1 1 d . . .
O6 O -0.2306(6) 0.4914(5) 0.1582(3) 0.1127(18) Uani 1 1 d D . .
O9 O -0.2179(5) 0.1088(4) 0.1582(3) 0.0954(15) Uani 1 1 d D . .
O7 O 0.2930(5) 0.5104(5) 0.3272(3) 0.0982(15) Uani 1 1 d D . .
C1 C 0.1415(9) 0.0600(7) 0.3343(5) 0.102(2) Uani 1 1 d . . .
O13 O -0.3400(6) 0.0495(4) 0.2795(3) 0.1095(17) Uani 1 1 d D . .
C1A C 0.0459(11) -0.0681(8) 0.2968(6) 0.136(4) Uani 1 1 d . . .
H1AA H 0.0866 -0.1185 0.3165 0.204 Uiso 1 1 calc R . .
H1AB H 0.0236 -0.0798 0.2394 0.204 Uiso 1 1 calc R . .
H1AC H -0.0320 -0.0856 0.3111 0.204 Uiso 1 1 calc R . .
C1B C 0.2665(10) 0.0907(9) 0.3118(6) 0.137(4) Uani 1 1 d . . .
H1BA H 0.3095 0.0423 0.3324 0.205 Uiso 1 1 calc R . .
H1BB H 0.3239 0.1710 0.3346 0.205 Uiso 1 1 calc R . .
H1BC H 0.2445 0.0782 0.2545 0.205 Uiso 1 1 calc R . .
C12A C -0.0151(13) 0.6955(11) 0.4482(8) 0.163(4) Uani 1 1 d DU . .
H12A H 0.0524 0.7645 0.4862 0.196 Uiso 1 1 calc R . .
H12B H -0.0050 0.6981 0.3956 0.196 Uiso 1 1 calc R . .
C2 C -0.1714(11) 0.3630(9) 0.0314(5) 0.126(3) Uani 1 1 d D . .
H2A H -0.1140 0.3514 0.0041 0.152 Uiso 1 1 calc R . .
H2B H -0.1545 0.4449 0.0394 0.152 Uiso 1 1 calc R . .
C1C C 0.1771(10) 0.0812(9) 0.4265(6) 0.137(3) Uani 1 1 d U . .
H1CA H 0.2200 0.0328 0.4474 0.205 Uiso 1 1 calc R . .
H1CB H 0.0989 0.0624 0.4406 0.205 Uiso 1 1 calc R . .
H1CC H 0.2345 0.1615 0.4489 0.205 Uiso 1 1 calc R . .
C9 C 0.0882(13) 0.6332(8) 0.2605(7) 0.152(4) Uani 1 1 d D . .
H9A H 0.1448 0.6601 0.3160 0.182 Uiso 1 1 calc R . .
H9B H 0.0159 0.6557 0.2553 0.182 Uiso 1 1 calc R . .
C6 C 0.2172(11) 0.3378(10) 0.1618(6) 0.139(4) Uani 1 1 d D . .
H6A H 0.1889 0.2584 0.1346 0.167 Uiso 1 1 calc R . .
H6B H 0.2893 0.3535 0.2105 0.167 Uiso 1 1 calc R . .
C8 C -0.4248(14) 0.2597(13) 0.2151(9) 0.182(5) Uani 1 1 d D . .
H8A H -0.4470 0.2214 0.2579 0.219 Uiso 1 1 calc R . .
H8B H -0.4161 0.3389 0.2278 0.219 Uiso 1 1 calc R . .
C15 C -0.3547(12) 0.3050(11) 0.4451(8) 0.163(5) Uani 1 1 d D . .
H15A H -0.3811 0.2575 0.3924 0.195 Uiso 1 1 calc R . .
H15B H -0.4245 0.3283 0.4466 0.195 Uiso 1 1 calc R . .
C15A C -0.3410(17) 0.2336(15) 0.5050(11) 0.236(8) Uani 1 1 d D . .
H15C H -0.4221 0.1667 0.4936 0.354 Uiso 1 1 calc R . .
H15D H -0.3187 0.2784 0.5573 0.354 Uiso 1 1 calc R . .
H15E H -0.2733 0.2086 0.5036 0.354 Uiso 1 1 calc R . .
C2A C -0.3086(12) 0.2926(12) -0.0172(7) 0.185(6) Uani 1 1 d D . .
H2AA H -0.3265 0.3150 -0.0684 0.277 Uiso 1 1 calc R . .
H2AB H -0.3647 0.3050 0.0101 0.277 Uiso 1 1 calc R . .
H2AC H -0.3244 0.2117 -0.0249 0.277 Uiso 1 1 calc R . .
C8B C -0.5283(16) 0.2035(18) 0.1442(10) 0.266(11) Uani 1 1 d D . .
H8BA H -0.6068 0.2047 0.1509 0.398 Uiso 1 1 calc R . .
H8BB H -0.5397 0.1243 0.1312 0.398 Uiso 1 1 calc R . .
H8BC H -0.5100 0.2426 0.1016 0.398 Uiso 1 1 calc R . .
C12 C -0.1338(15) 0.6843(15) 0.4463(9) 0.228(8) Uani 1 1 d D . .
H12C H -0.1472 0.7509 0.4303 0.342 Uiso 1 1 calc R . .
H12D H -0.1417 0.6789 0.4987 0.342 Uiso 1 1 calc R . .
H12E H -0.1981 0.6151 0.4085 0.342 Uiso 1 1 calc R . .
C7 C -0.4030(19) -0.0528(16) 0.3166(13) 0.310(13) Uani 1 1 d D . .
H7A H -0.3711 -0.1133 0.3144 0.372 Uiso 1 1 calc R . .
H7B H -0.4062 -0.0312 0.3696 0.372 Uiso 1 1 calc R . .
O40 O -0.0725(6) 0.1630(5) 0.0460(3) 0.1148(19) Uani 1 1 d D . .
C29A C 0.2608(16) 0.4156(15) 0.1112(9) 0.220(7) Uani 1 1 d D . .
H29A H 0.3332 0.4071 0.0999 0.331 Uiso 1 1 calc R . .
H29B H 0.2878 0.4942 0.1378 0.331 Uiso 1 1 calc R . .
H29C H 0.1907 0.3977 0.0619 0.331 Uiso 1 1 calc R . .
C50A C 0.4322(14) 0.5364(18) 0.3648(12) 0.281(11) Uani 1 1 d D . .
H50A H 0.4660 0.5875 0.4169 0.337 Uiso 1 1 calc R . .
H50B H 0.4431 0.4651 0.3723 0.337 Uiso 1 1 calc R . .
O18B O -0.2395(5) 0.4077(4) 0.4544(3) 0.0934(14) Uani 1 1 d D . .
C9A C 0.1596(16) 0.6878(14) 0.2098(10) 0.220(7) Uani 1 1 d DU . .
H9AA H 0.1922 0.7708 0.2252 0.330 Uiso 1 1 calc R . .
H9AB H 0.1031 0.6630 0.1550 0.330 Uiso 1 1 calc R . .
H9AC H 0.2317 0.6661 0.2151 0.330 Uiso 1 1 calc R . .
C62 C -0.2756(18) 0.5820(15) 0.1690(11) 0.242(9) Uani 1 1 d D . .
H62A H -0.2007 0.6566 0.1877 0.290 Uiso 1 1 calc R . .
H62B H -0.3168 0.5695 0.2103 0.290 Uiso 1 1 calc R . .
C62B C -0.373(2) 0.587(2) 0.0918(12) 0.45(2) Uani 1 1 d D . .
H62C H -0.4025 0.6456 0.1033 0.672 Uiso 1 1 calc R . .
H62D H -0.4467 0.5124 0.0722 0.672 Uiso 1 1 calc R . .
H62E H -0.3311 0.6044 0.0518 0.672 Uiso 1 1 calc R . .
C50B C 0.500(4) 0.590(3) 0.315(2) 0.56(2) Uani 1 1 d DU . .
H50C H 0.5919 0.6167 0.3410 0.836 Uiso 1 1 calc R . .
H50D H 0.4799 0.6557 0.3024 0.836 Uiso 1 1 calc R . .
H50E H 0.4734 0.5359 0.2657 0.836 Uiso 1 1 calc R . .
C60A C -0.3355(17) 0.0055(16) 0.0964(10) 0.258(11) Uani 1 1 d D . .
H60A H -0.4171 -0.0146 0.1077 0.310 Uiso 1 1 calc R . .
H60B H -0.3467 0.0130 0.0409 0.310 Uiso 1 1 calc R . .
C60C C -0.2730(19) -0.0611(17) 0.1214(12) 0.235(8) Uani 1 1 d D . .
H60C H -0.3247 -0.1397 0.0922 0.353 Uiso 1 1 calc R . .
H60D H -0.2588 -0.0590 0.1777 0.353 Uiso 1 1 calc R . .
H60E H -0.1903 -0.0324 0.1121 0.353 Uiso 1 1 calc R . .
C26A C -0.052(2) 0.1384(17) -0.0298(7) 0.288(12) Uani 1 1 d D . .
H26A H -0.0486 0.2010 -0.0589 0.346 Uiso 1 1 calc R . .
H26X H 0.0298 0.1294 -0.0206 0.346 Uiso 1 1 calc R . .
C26B C -0.153(3) 0.040(2) -0.0706(15) 0.49(3) Uani 1 1 d D . .
H26V H -0.1437 0.0184 -0.1213 0.734 Uiso 1 1 calc R . .
H26C H -0.2321 0.0508 -0.0796 0.734 Uiso 1 1 calc R . .
H26D H -0.1550 -0.0205 -0.0404 0.734 Uiso 1 1 calc R . .
C7A C -0.520(4) -0.073(6) 0.251(3) 0.79(3) Uani 1 1 d DU . .
H7A1 H -0.5932 -0.1349 0.2575 1.178 Uiso 1 1 calc R . .
H7A2 H -0.5090 -0.0941 0.2012 1.178 Uiso 1 1 calc R . .
H7A3 H -0.5349 -0.0033 0.2517 1.178 Uiso 1 1 calc R . .

loop_
_atom_site_aniso_label
_atom_site_aniso_U_11
_atom_site_aniso_U_22
_atom_site_aniso_U_33
_atom_site_aniso_U_23
_atom_site_aniso_U_13
_atom_site_aniso_U_12
Ti1 0.0898(8) 0.0724(7) 0.0692(7) 0.0073(5) 0.0346(6) 0.0369(6)
Ti2 0.0911(8) 0.0711(7) 0.0609(7) 0.0007(5) 0.0298(6) 0.0381(6)
Ti3 0.0914(8) 0.0705(7) 0.0719(7) -0.0013(6) 0.0326(6) 0.0287(6)
Ti4 0.1167(10) 0.0890(9) 0.0595(7) 0.0031(6) 0.0352(7) 0.0526(8)
Ti5 0.1074(10) 0.0879(9) 0.0642(7) 0.0096(6) 0.0280(6) 0.0557(8)
P6 0.1133(14) 0.0760(11) 0.0700(10) 0.0075(8) 0.0371(10) 0.0526(11)
O1 0.088(3) 0.068(2) 0.059(2) 0.0054(18) 0.030(2) 0.036(2)
O15 0.090(3) 0.070(3) 0.064(2) 0.001(2) 0.024(2) 0.035(2)
O16 0.117(4) 0.068(3) 0.079(3) 0.017(2) 0.043(3) 0.045(3)
O17 0.105(3) 0.068(2) 0.066(2) 0.012(2) 0.033(2) 0.048(2)
O3 0.118(4) 0.084(3) 0.071(3) 0.000(2) 0.035(3) 0.054(3)
O14 0.096(3) 0.081(3) 0.073(3) 0.005(2) 0.030(2) 0.049(2)
O8 0.097(3) 0.078(3) 0.074(3) 0.009(2) 0.031(2) 0.048(2)
O4 0.113(3) 0.069(3) 0.072(3) 0.013(2) 0.040(2) 0.044(2)
O11 0.097(3) 0.073(3) 0.067(3) 0.003(2) 0.038(2) 0.033(2)
O10 0.109(3) 0.094(3) 0.079(3) 0.019(2) 0.052(3) 0.053(3)
O5 0.083(3) 0.103(3) 0.078(3) -0.001(2) 0.025(2) 0.042(3)
O2 0.131(4) 0.113(4) 0.055(2) 0.013(2) 0.028(3) 0.068(3)
O6 0.161(5) 0.129(4) 0.080(3) 0.023(3) 0.031(3) 0.099(4)
O9 0.108(4) 0.085(3) 0.070(3) -0.021(2) 0.021(3) 0.027(3)
O7 0.086(3) 0.098(4) 0.109(4) 0.012(3) 0.043(3) 0.031(3)
C1 0.146(7) 0.104(6) 0.084(5) 0.016(4) 0.040(5) 0.080(6)
O13 0.113(4) 0.078(3) 0.116(4) 0.001(3) 0.051(3) 0.010(3)
C1A 0.198(10) 0.095(6) 0.142(8) 0.018(6) 0.058(8) 0.090(7)
C1B 0.160(9) 0.155(9) 0.144(9) 0.032(7) 0.055(7) 0.113(8)
C12A 0.163(5) 0.164(5) 0.163(5) 0.0316(14) 0.0531(18) 0.068(2)
C2 0.176(10) 0.152(9) 0.081(6) 0.024(6) 0.043(6) 0.099(8)
C1C 0.138(3) 0.136(3) 0.137(3) 0.0271(12) 0.0439(15) 0.0576(17)
C9 0.206(12) 0.118(8) 0.150(10) 0.034(7) 0.067(9) 0.078(8)
C6 0.147(9) 0.168(10) 0.116(8) 0.024(7) 0.069(7) 0.061(8)
C8 0.188(13) 0.198(14) 0.202(15) 0.068(12) 0.075(12) 0.108(12)
C15 0.160(11) 0.167(12) 0.158(11) 0.005(9) 0.078(9) 0.050(10)
C15A 0.220(17) 0.220(18) 0.26(2) 0.092(16) 0.103(16) 0.060(14)
C2A 0.186(13) 0.213(14) 0.120(9) 0.013(9) -0.005(9) 0.086(11)
C8B 0.186(16) 0.37(3) 0.178(16) -0.035(17) -0.021(12) 0.127(17)
C12 0.223(17) 0.28(2) 0.162(13) -0.023(12) 0.088(12) 0.076(15)
C7 0.25(2) 0.24(2) 0.34(3) -0.01(2) 0.16(2) -0.038(17)
O40 0.172(5) 0.127(4) 0.070(3) 0.006(3) 0.052(3) 0.081(4)
C29A 0.228(16) 0.281(19) 0.210(15) 0.128(15) 0.138(13) 0.105(15)
C50A 0.193(17) 0.26(2) 0.31(2) -0.046(18) 0.119(17) -0.002(15)
O18B 0.087(3) 0.092(3) 0.099(3) -0.002(3) 0.040(3) 0.031(3)
C9A 0.221(7) 0.220(7) 0.220(7) 0.0439(17) 0.073(2) 0.090(3)
C62 0.30(2) 0.257(19) 0.25(2) 0.090(15) 0.063(16) 0.208(18)
C62B 0.43(4) 0.46(5) 0.70(7) 0.35(5) 0.30(4) 0.32(4)
C50B 0.56(2) 0.56(2) 0.56(2) 0.111(4) 0.182(7) 0.229(9)
C60A 0.31(3) 0.40(3) 0.198(18) 0.13(2) 0.140(18) 0.25(3)
C60C 0.26(2) 0.29(2) 0.24(2) 0.103(17) 0.125(16) 0.161(19)
C26A 0.48(3) 0.30(2) 0.104(10) -0.046(12) 0.044(15) 0.23(3)
C26B 0.77(8) 0.40(4) 0.24(3) -0.10(3) 0.11(4) 0.24(5)
C7A 0.79(3) 0.79(3) 0.79(3) 0.156(5) 0.256(8) 0.323(11)

loop_
_atom_type_symbol
_atom_type_description
_atom_type_scat_dispersion_real
_atom_type_scat_dispersion_imag
_atom_type_scat_source
C C 0.0033 0.0016 'International Tables Vol C Tables 4.2.6.8 and 6.1.1.4'
H H 0.0000 0.0000 'International Tables Vol C Tables 4.2.6.8 and 6.1.1.4'
O O 0.0106 0.0060 'International Tables Vol C Tables 4.2.6.8 and 6.1.1.4'
P P 0.1023 0.0942 'International Tables Vol C Tables 4.2.6.8 and 6.1.1.4'
Ti Ti 0.2776 0.4457 'International Tables Vol C Tables 4.2.6.8 and 6.1.1.4'

loop_
_geom_angle_atom_site_label_1
_geom_angle_atom_site_label_2
_geom_angle_atom_site_label_3
_geom_angle
_geom_angle_site_symmetry_1
_geom_angle_site_symmetry_3
_geom_angle_publ_flag
O7 Ti1 O15 101.9(2) . . ?
O7 Ti1 O8 96.5(2) . . ?
O15 Ti1 O8 95.39(19) . . ?
O7 Ti1 O1 166.9(2) . . ?
O15 Ti1 O1 90.86(18) . . ?
O8 Ti1 O1 85.01(18) . . ?
O7 Ti1 O16 100.8(2) . . ?
O15 Ti1 O16 90.95(19) . . ?
O8 Ti1 O16 159.9(2) . . ?
O1 Ti1 O16 75.85(18) . . ?
O7 Ti1 O10 93.5(2) . . ?
O15 Ti1 O10 163.8(2) . . ?
O8 Ti1 O10 87.67(18) . . ?
O1 Ti1 O10 73.53(17) . . ?
O16 Ti1 O10 81.22(18) . . ?
O7 Ti1 Ti5 139.06(19) . . ?
O15 Ti1 Ti5 81.02(14) . . ?
O8 Ti1 Ti5 124.13(15) . . ?
O1 Ti1 Ti5 39.77(12) . . ?
O16 Ti1 Ti5 38.34(14) . . ?
O10 Ti1 Ti5 84.10(14) . . ?
O7 Ti1 Ti4 129.89(18) . . ?
O15 Ti1 Ti4 128.19(15) . . ?
O8 Ti1 Ti4 79.90(14) . . ?
O1 Ti1 Ti4 37.48(11) . . ?
O16 Ti1 Ti4 81.21(14) . . ?
O10 Ti1 Ti4 36.77(14) . . ?
Ti5 Ti1 Ti4 61.51(4) . . ?
O7 Ti1 Ti2 124.51(18) . . ?
O15 Ti1 Ti2 23.90(14) . . ?
O8 Ti1 Ti2 98.89(13) . . ?
O1 Ti1 Ti2 67.79(11) . . ?
O16 Ti1 Ti2 79.61(13) . . ?
O10 Ti1 Ti2 139.91(14) . . ?
Ti5 Ti1 Ti2 59.44(5) . . ?
Ti4 Ti1 Ti2 105.26(6) . . ?
O11 Ti2 O14 95.7(2) . . ?
O11 Ti2 O15 101.23(19) . . ?
O14 Ti2 O15 95.0(2) . . ?
O11 Ti2 O17 158.67(19) . . ?
O14 Ti2 O17 93.31(18) . . ?
O15 Ti2 O17 97.17(18) . . ?
O11 Ti2 O17 94.90(19) . 2_566 ?
O14 Ti2 O17 167.68(17) . 2_566 ?
O15 Ti2 O17 89.04(19) . 2_566 ?
O17 Ti2 O17 74.61(18) . 2_566 ?
O11 Ti2 O18B 83.78(19) . . ?
O14 Ti2 O18B 93.4(2) . . ?
O15 Ti2 O18B 169.79(19) . . ?
O17 Ti2 O18B 76.42(19) . . ?
O17 Ti2 O18B 81.63(19) 2_566 . ?
O11 Ti2 Ti2 129.30(15) . 2_566 ?
O14 Ti2 Ti2 131.05(15) . 2_566 ?
O15 Ti2 Ti2 93.84(14) . 2_566 ?
O17 Ti2 Ti2 37.78(12) . 2_566 ?
O17 Ti2 Ti2 36.82(11) 2_566 2_566 ?
O18B Ti2 Ti2 76.20(14) . 2_566 ?
O11 Ti2 Ti5 78.65(14) . . ?
O14 Ti2 Ti5 26.78(13) . . ?
O15 Ti2 Ti5 78.32(13) . . ?
O17 Ti2 Ti5 115.92(13) . . ?
O17 Ti2 Ti5 164.26(12) 2_566 . ?
O18B Ti2 Ti5 111.55(15) . . ?
Ti2 Ti2 Ti5 152.06(7) 2_566 . ?
O11 Ti2 Ti3 22.81(13) . . ?
O14 Ti2 Ti3 78.48(14) . . ?
O15 Ti2 Ti3 87.92(13) . . ?
O17 Ti2 Ti3 170.72(13) . . ?
O17 Ti2 Ti3 113.37(12) 2_566 . ?
O18B Ti2 Ti3 99.54(14) . . ?
Ti2 Ti2 Ti3 149.95(7) 2_566 . ?
Ti5 Ti2 Ti3 57.43(4) . . ?
O11 Ti2 Ti1 86.45(13) . . ?
O14 Ti2 Ti1 78.17(14) . . ?
O15 Ti2 Ti1 23.61(12) . . ?
O17 Ti2 Ti1 114.35(14) . . ?
O17 Ti2 Ti1 108.71(13) 2_566 . ?
O18B Ti2 Ti1 166.39(14) . . ?
Ti2 Ti2 Ti1 117.39(7) 2_566 . ?
Ti5 Ti2 Ti1 56.96(4) . . ?
Ti3 Ti2 Ti1 68.51(4) . . ?
O13 Ti3 O11 102.8(2) . . ?
O13 Ti3 O4 98.2(2) . . ?
O11 Ti3 O4 95.2(2) . . ?
O13 Ti3 O5 99.8(3) . . ?
O11 Ti3 O5 92.2(2) . . ?
O4 Ti3 O5 158.5(2) . . ?
O13 Ti3 O1 165.9(2) . . ?
O11 Ti3 O1 90.68(18) . . ?
O4 Ti3 O1 84.55(18) . . ?
O5 Ti3 O1 75.19(19) . . ?
O13 Ti3 O9 93.6(2) . . ?
O11 Ti3 O9 162.9(2) . . ?
O4 Ti3 O9 86.9(2) . . ?
O5 Ti3 O9 80.4(2) . . ?
O1 Ti3 O9 72.62(18) . . ?
O13 Ti3 Ti5 137.5(2) . . ?
O11 Ti3 Ti5 81.59(15) . . ?
O4 Ti3 Ti5 123.76(14) . . ?
O5 Ti3 Ti5 37.79(14) . . ?
O1 Ti3 Ti5 39.74(12) . . ?
O9 Ti3 Ti5 83.19(15) . . ?
O13 Ti3 Ti4 129.33(18) . . ?
O11 Ti3 Ti4 127.86(15) . . ?
O4 Ti3 Ti4 79.09(13) . . ?
O5 Ti3 Ti4 80.44(14) . . ?
O1 Ti3 Ti4 37.40(11) . . ?
O9 Ti3 Ti4 35.96(15) . . ?
Ti5 Ti3 Ti4 61.34(4) . . ?
O13 Ti3 Ti2 124.19(18) . . ?
O11 Ti3 Ti2 23.48(14) . . ?
O4 Ti3 Ti2 99.92(14) . . ?
O5 Ti3 Ti2 79.45(14) . . ?
O1 Ti3 Ti2 68.46(11) . . ?
O9 Ti3 Ti2 139.52(15) . . ?
Ti5 Ti3 Ti2 59.77(5) . . ?
Ti4 Ti3 Ti2 105.84(5) . . ?
O40 Ti4 O9 103.2(3) . . ?
O40 Ti4 O2 96.9(2) . . ?
O9 Ti4 O2 93.9(2) . . ?
O40 Ti4 O10 102.8(2) . . ?
O9 Ti4 O10 152.2(2) . . ?
O2 Ti4 O10 92.7(2) . . ?
O40 Ti4 O1 173.6(2) . . ?
O9 Ti4 O1 77.66(18) . . ?
O2 Ti4 O1 76.70(17) . . ?
O10 Ti4 O1 77.66(18) . . ?
O40 Ti4 O3 96.7(2) . . ?
O9 Ti4 O3 84.0(2) . . ?
O2 Ti4 O3 166.34(18) . . ?
O10 Ti4 O3 83.3(2) . . ?
O1 Ti4 O3 89.68(17) . . ?
O40 Ti4 Ti1 143.4(2) . . ?
O9 Ti4 Ti1 112.50(14) . . ?
O2 Ti4 Ti1 88.73(15) . . ?
O10 Ti4 Ti1 40.71(13) . . ?
O1 Ti4 Ti1 37.72(12) . . ?
O3 Ti4 Ti1 79.68(13) . . ?
O40 Ti4 Ti3 143.5(2) . . ?
O9 Ti4 Ti3 40.41(13) . . ?
O2 Ti4 Ti3 89.70(15) . . ?
O10 Ti4 Ti3 112.77(13) . . ?
O1 Ti4 Ti3 38.07(12) . . ?
O3 Ti4 Ti3 79.95(14) . . ?
Ti1 Ti4 Ti3 72.25(5) . . ?
O40 Ti4 Ti5 136.1(2) . . ?
O9 Ti4 Ti5 83.87(15) . . ?
O2 Ti4 Ti5 39.18(13) . . ?
O10 Ti4 Ti5 84.30(14) . . ?
O1 Ti4 Ti5 37.54(12) . . ?
O3 Ti4 Ti5 127.22(13) . . ?
Ti1 Ti4 Ti5 58.61(5) . . ?
Ti3 Ti4 Ti5 58.63(4) . . ?
O6 Ti5 O14 100.2(2) . . ?
O6 Ti5 O5 105.1(3) . . ?
O14 Ti5 O5 89.0(2) . . ?
O6 Ti5 O16 103.5(3) . . ?
O14 Ti5 O16 90.0(2) . . ?
O5 Ti5 O16 151.0(2) . . ?
O6 Ti5 O1 161.8(2) . . ?
O14 Ti5 O1 98.00(18) . . ?
O5 Ti5 O1 75.93(19) . . ?
O16 Ti5 O1 75.57(18) . . ?
O6 Ti5 O2 89.7(2) . . ?
O14 Ti5 O2 170.1(2) . . ?
O5 Ti5 O2 88.6(2) . . ?
O16 Ti5 O2 87.5(2) . . ?
O1 Ti5 O2 72.10(17) . . ?
O6 Ti5 Ti1 142.3(2) . . ?
O14 Ti5 Ti1 85.01(15) . . ?
O5 Ti5 Ti1 112.30(15) . . ?
O16 Ti5 Ti1 38.85(13) . . ?
O1 Ti5 Ti1 38.97(12) . . ?
O2 Ti5 Ti1 86.99(14) . . ?
O6 Ti5 Ti3 144.0(2) . . ?
O14 Ti5 Ti3 84.11(15) . . ?
O5 Ti5 Ti3 38.91(15) . . ?
O16 Ti5 Ti3 112.26(14) . . ?
O1 Ti5 Ti3 39.40(12) . . ?
O2 Ti5 Ti3 88.01(15) . . ?
Ti1 Ti5 Ti3 73.42(4) . . ?
O6 Ti5 Ti2 127.61(17) . . ?
O14 Ti5 Ti2 27.43(14) . . ?
O5 Ti5 Ti2 82.59(14) . . ?
O16 Ti5 Ti2 83.30(13) . . ?
O1 Ti5 Ti2 70.56(11) . . ?
O2 Ti5 Ti2 142.66(14) . . ?
Ti1 Ti5 Ti2 63.59(4) . . ?
Ti3 Ti5 Ti2 62.80(4) . . ?
O6 Ti5 Ti4 125.26(18) . . ?
O14 Ti5 Ti4 134.56(15) . . ?
O5 Ti5 Ti4 80.03(14) . . ?
O16 Ti5 Ti4 80.18(13) . . ?
O1 Ti5 Ti4 36.57(11) . . ?
O2 Ti5 Ti4 35.54(13) . . ?
Ti1 Ti5 Ti4 59.88(4) . . ?
Ti3 Ti5 Ti4 60.03(5) . . ?
Ti2 Ti5 Ti4 107.13(5) . . ?
O3 P6 O4 109.8(3) . . ?
O3 P6 O8 110.3(3) . . ?
O4 P6 O8 112.0(2) . . ?
O3 P6 C1 108.8(3) . . ?
O4 P6 C1 108.2(4) . . ?
O8 P6 C1 107.7(4) . . ?
Ti4 O1 Ti1 104.79(18) . . ?
Ti4 O1 Ti3 104.53(18) . . ?
Ti1 O1 Ti3 136.4(2) . . ?
Ti4 O1 Ti5 105.90(18) . . ?
Ti1 O1 Ti5 101.26(18) . . ?
Ti3 O1 Ti5 100.86(18) . . ?
Ti1 O15 Ti2 132.5(2) . . ?
C9 O16 Ti5 120.6(6) . . ?
C9 O16 Ti1 124.0(6) . . ?
Ti5 O16 Ti1 102.8(2) . . ?
C12A O17 Ti2 128.7(6) . . ?
C12A O17 Ti2 125.6(6) . 2_566 ?
Ti2 O17 Ti2 105.39(18) . 2_566 ?
P6 O3 Ti4 118.1(2) . . ?
Ti5 O14 Ti2 125.8(2) . . ?
P6 O8 Ti1 124.9(3) . . ?
P6 O4 Ti3 125.6(3) . . ?
Ti3 O11 Ti2 133.7(2) . . ?
C6 O10 Ti4 120.2(6) . . ?
C6 O10 Ti1 123.9(5) . . ?
Ti4 O10 Ti1 102.53(19) . . ?
C8 O5 Ti5 122.0(7) . . ?
C8 O5 Ti3 125.6(7) . . ?
Ti5 O5 Ti3 103.3(2) . . ?
C2 O2 Ti4 127.9(5) . . ?
C2 O2 Ti5 125.3(5) . . ?
Ti4 O2 Ti5 105.3(2) . . ?
C62 O6 Ti5 140.5(8) . . ?
C60A O9 Ti4 128.9(7) . . ?
C60A O9 Ti3 126.9(7) . . ?
Ti4 O9 Ti3 103.6(2) . . ?
C50A O7 Ti1 150.5(10) . . ?
C1B C1 C1C 109.4(8) . . ?
C1B C1 C1A 110.6(7) . . ?
C1C C1 C1A 110.3(8) . . ?
C1B C1 P6 109.4(6) . . ?
C1C C1 P6 109.4(6) . . ?
C1A C1 P6 107.7(6) . . ?
C7 O13 Ti3 151.8(9) . . ?
C12 C12A O17 101.1(12) . . ?
O2 C2 C2A 108.4(9) . . ?
O16 C9 C9A 111.6(11) . . ?
O10 C6 C29A 111.6(11) . . ?
C8B C8 O5 116.4(14) . . ?
O18B C15 C15A 115.3(12) . . ?
C7A C7 O13 84(3) . . ?
C26A O40 Ti4 166.5(9) . . ?
C50B C50A O7 108(3) . . ?
C15 O18B Ti2 129.0(6) . . ?
O6 C62 C62B 113.3(16) . . ?
C60C C60A O9 87.2(14) . . ?
C26B C26A O40 105.4(17) . . ?

loop_
_geom_bond_atom_site_label_1
_geom_bond_atom_site_label_2
_geom_bond_distance
_geom_bond_site_symmetry_2
_geom_bond_publ_flag
Ti1 O7 1.769(5) . ?
Ti1 O15 1.838(4) . ?
Ti1 O8 1.976(4) . ?
Ti1 O1 2.031(4) . ?
Ti1 O16 2.038(5) . ?
Ti1 O10 2.144(4) . ?
Ti1 Ti5 3.167(2) . ?
Ti1 Ti4 3.209(2) . ?
Ti1 Ti2 3.3838(19) . ?
Ti2 O11 1.846(4) . ?
Ti2 O14 1.848(5) . ?
Ti2 O15 1.859(5) . ?
Ti2 O17 2.002(4) . ?
Ti2 O17 2.047(4) 2_566 ?
Ti2 O18B 2.271(5) . ?
Ti2 Ti2 3.220(3) 2_566 ?
Ti2 Ti5 3.253(2) . ?
Ti2 Ti3 3.349(2) . ?
Ti3 O13 1.788(5) . ?
Ti3 O11 1.796(4) . ?
Ti3 O4 1.979(5) . ?
Ti3 O5 2.048(5) . ?
Ti3 O1 2.051(4) . ?
Ti3 O9 2.147(5) . ?
Ti3 Ti5 3.173(2) . ?
Ti3 Ti4 3.219(2) . ?
Ti4 O40 1.762(5) . ?
Ti4 O9 1.945(6) . ?
Ti4 O2 1.965(5) . ?
Ti4 O10 1.968(5) . ?
Ti4 O1 2.020(4) . ?
Ti4 O3 2.031(5) . ?
Ti4 Ti5 3.261(2) . ?
Ti5 O6 1.793(5) . ?
Ti5 O14 1.807(4) . ?
Ti5 O5 1.998(5) . ?
Ti5 O16 2.015(5) . ?
Ti5 O1 2.066(4) . ?
Ti5 O2 2.136(5) . ?
P6 O3 1.528(5) . ?
P6 O4 1.531(5) . ?
P6 O8 1.537(5) . ?
P6 C1 1.808(8) . ?
O16 C9 1.407(10) . ?
O17 C12A 1.523(11) . ?
O17 Ti2 2.046(4) 2_566 ?
O10 C6 1.421(10) . ?
O5 C8 1.458(14) . ?
O2 C2 1.447(9) . ?
O6 C62 1.446(12) . ?
O9 C60A 1.550(16) . ?
O7 C50A 1.471(15) . ?
C1 C1B 1.534(12) . ?
C1 C1C 1.543(12) . ?
C1 C1A 1.546(12) . ?
O13 C7 1.525(14) . ?
C12A C12 1.328(13) . ?
C2 C2A 1.470(12) . ?
C9 C9A 1.430(13) . ?
C6 C29A 1.425(12) . ?
C8 C8B 1.389(14) . ?
C15 O18B 1.435(11) . ?
C15 C15A 1.456(14) . ?
C7 C7A 1.45(2) . ?
O40 C26A 1.457(8) . ?
C50A C50B 1.394(19) . ?
C62 C62B 1.5394(12) . ?
C60A C60C 1.331(14) . ?
C26A C26B 1.327(18) . ?
